data_1551612
loop_
_publ_author_name
'MASUYA-SUZUKI, Atsuko'
'IKI, Nobuhiko'

_publ_section_title
;
 Crystal Structure of the
 &lt;i&gt;cis&lt;/i&gt;-Bis(3-&lt;i&gt;tert&lt;/i&gt;-butyl-&lt;i&gt;o&lt;/i&gt;-diiminobenzosemiquinonato)platinum(II)
 Complex
;
_journal_issue 0
_journal_name_full 'X-ray Structure Analysis Online'
_journal_page_first 41
_journal_paper_doi 10.2116/xraystruct.32.41
_journal_volume 32
_journal_year 2016
_chemical_formula_sum 'C24 H36 N4 O2 Pt'
_chemical_formula_weight 607.66
_space_group_IT_number 14
_space_group_name_Hall '-P 2yn'
_space_group_name_H-M_alt 'P 1 21/n 1'
_symmetry_cell_setting monoclinic
_symmetry_space_group_name_Hall '-P 2yn'
_symmetry_space_group_name_H-M 'P 1 21/n 1'
_atom_sites_solution_hydrogens geom
_atom_sites_solution_primary direct
_atom_sites_solution_secondary difmap
_audit_creation_method SHELXL-97
_cell_angle_alpha 90.00
_cell_angle_beta 113.4550(10)
_cell_angle_gamma 90.00
_cell_formula_units_Z 4
_cell_length_a 19.748(2)
_cell_length_b 5.9608(7)
_cell_length_c 22.948(3)
_cell_measurement_reflns_used 6294
_cell_measurement_temperature 173(2)
_cell_measurement_theta_max 27.79
_cell_measurement_theta_min 2.25
_cell_volume 2478.1(5)
_computing_cell_refinement 'Bruker SAINT'
_computing_data_collection 'Bruker APEX2'
_computing_data_reduction 'Bruker SAINT'
_computing_molecular_graphics 'Bruker SHELXTL'
_computing_publication_material 'Bruker SHELXTL'
_computing_structure_refinement 'SHELXL-97 (Sheldrick, 2008)'
_computing_structure_solution 'SHELXS-97 (Sheldrick, 2008)'
_diffrn_ambient_temperature 173(2)
_diffrn_detector_area_resol_mean 8.333
_diffrn_measured_fraction_theta_full 0.976
_diffrn_measured_fraction_theta_max 0.976
_diffrn_measurement_device_type 'Bruker APEX-II CCD'
_diffrn_measurement_method '\f and \w scans'
_diffrn_radiation_monochromator graphite
_diffrn_radiation_source 'sealed tube'
_diffrn_radiation_type MoK\a
_diffrn_radiation_wavelength 0.71073
_diffrn_reflns_av_R_equivalents 0.0244
_diffrn_reflns_av_sigmaI/netI 0.0328
_diffrn_reflns_limit_h_max 20
_diffrn_reflns_limit_h_min -25
_diffrn_reflns_limit_k_max 7
_diffrn_reflns_limit_k_min -7
_diffrn_reflns_limit_l_max 29
_diffrn_reflns_limit_l_min -24
_diffrn_reflns_number 13151
_diffrn_reflns_theta_full 27.49
_diffrn_reflns_theta_max 27.49
_diffrn_reflns_theta_min 1.75
_diffrn_standards_number 0
_exptl_absorpt_coefficient_mu 5.688
_exptl_absorpt_correction_T_max 0.8947
_exptl_absorpt_correction_T_min 0.8024
_exptl_absorpt_correction_type empirical
_exptl_crystal_colour purple
_exptl_crystal_density_diffrn 1.629
_exptl_crystal_density_method 'not measured'
_exptl_crystal_description plate
_exptl_crystal_F_000 1208
_exptl_crystal_size_max 0.10
_exptl_crystal_size_mid 0.09
_exptl_crystal_size_min 0.02
_refine_diff_density_max 3.123
_refine_diff_density_min -0.803
_refine_diff_density_rms 0.115
_refine_ls_extinction_method none
_refine_ls_goodness_of_fit_ref 1.040
_refine_ls_hydrogen_treatment mixed
_refine_ls_matrix_type full
_refine_ls_number_parameters 302
_refine_ls_number_reflns 5560
_refine_ls_number_restraints 4
_refine_ls_restrained_S_all 1.040
_refine_ls_R_factor_all 0.0353
_refine_ls_R_factor_gt 0.0270
_refine_ls_shift/su_max 0.001
_refine_ls_shift/su_mean 0.000
_refine_ls_structure_factor_coef Fsqd
_refine_ls_weighting_details 'calc w=1/[\s^2^(Fo^2^)+(0.0336P)^2^+1.4800P] where P=(Fo^2^+2Fc^2^)/3'
_refine_ls_weighting_scheme calc
_refine_ls_wR_factor_gt 0.0614
_refine_ls_wR_factor_ref 0.0651
_reflns_number_gt 4722
_reflns_number_total 5560
_reflns_threshold_expression >2sigma(I)
_cod_data_source_file 32_41_1.txt
_cod_data_source_block Pt_dioxane
_cod_original_cell_volume 2478.2(5)
_cod_original_sg_symbol_H-M 'P 21/n'
_cod_database_code 1551612

loop_
_symmetry_equiv_pos_as_xyz
'x, y, z'
'-x+1/2, y+1/2, -z+1/2'
'-x, -y, -z'
'x-1/2, -y-1/2, z-1/2'

loop_
_atom_site_label
_atom_site_type_symbol
_atom_site_fract_x
_atom_site_fract_y
_atom_site_fract_z
_atom_site_U_iso_or_equiv
_atom_site_adp_type
_atom_site_occupancy
_atom_site_symmetry_multiplicity
_atom_site_calc_flag
_atom_site_refinement_flags
Pt1 Pt 0.674693(7) 0.84645(2) 0.177144(6) 0.02276(6) Uani 1 1 d .
N1 N 0.75838(17) 0.6768(5) 0.17301(15) 0.0263(7) Uani 1 1 d D
H1 H 0.781(2) 0.561(5) 0.1961(18) 0.045(13) Uiso 1 1 d D
N2 N 0.69344(17) 1.0176(5) 0.11188(15) 0.0265(7) Uani 1 1 d D
H2 H 0.666(2) 1.130(6) 0.090(2) 0.058(17) Uiso 1 1 d D
N3 N 0.65333(18) 0.6734(5) 0.24108(15) 0.0276(7) Uani 1 1 d D
H3 H 0.675(3) 0.555(5) 0.264(2) 0.065(16) Uiso 1 1 d D
N4 N 0.58960(17) 1.0129(5) 0.17836(14) 0.0268(7) Uani 1 1 d D
H4 H 0.567(2) 1.125(4) 0.1533(16) 0.029(12) Uiso 1 1 d D
C1 C 0.78401(19) 0.7456(7) 0.12975(16) 0.0240(7) Uani 1 1 d .
C2 C 0.74705(19) 0.9412(6) 0.09541(17) 0.0234(7) Uani 1 1 d .
C3 C 0.7681(2) 1.0340(7) 0.04805(17) 0.0263(8) Uani 1 1 d .
H3A H 0.7437 1.1643 0.0257 0.032 Uiso 1 1 calc R
C4 C 0.82300(19) 0.9384(6) 0.03415(17) 0.0247(8) Uani 1 1 d .
C5 C 0.8586(2) 0.7435(7) 0.06867(17) 0.0275(8) Uani 1 1 d .
H5 H 0.8967 0.6762 0.0593 0.033 Uiso 1 1 calc R
C6 C 0.8403(2) 0.6488(6) 0.11478(18) 0.0277(8) Uani 1 1 d .
H6 H 0.8654 0.5185 0.1366 0.033 Uiso 1 1 calc R
C7 C 0.5946(2) 0.7407(7) 0.25249(16) 0.0236(7) Uani 1 1 d .
C8 C 0.55886(19) 0.9363(7) 0.21694(16) 0.0238(7) Uani 1 1 d .
C9 C 0.4954(2) 1.0232(6) 0.22285(17) 0.0271(8) Uani 1 1 d .
H9 H 0.4720 1.1523 0.1991 0.033 Uiso 1 1 calc R
C10 C 0.4669(2) 0.9258(6) 0.26204(17) 0.0254(8) Uani 1 1 d .
C11 C 0.5036(2) 0.7322(7) 0.29754(17) 0.0279(8) Uani 1 1 d .
H11 H 0.4844 0.6639 0.3252 0.033 Uiso 1 1 calc R
C12 C 0.5649(2) 0.6419(6) 0.29334(18) 0.0281(8) Uani 1 1 d .
H12 H 0.5877 0.5132 0.3177 0.034 Uiso 1 1 calc R
C13 C 0.8480(2) 1.0400(7) -0.01550(18) 0.0303(8) Uani 1 1 d .
C14 C 0.9249(3) 1.1440(7) 0.0192(2) 0.0413(11) Uani 1 1 d .
H14 H 0.9403 1.2179 -0.0117 0.062 Uiso 1 1 calc R
H14A H 0.9603 1.0258 0.0413 0.062 Uiso 1 1 calc R
H14B H 0.9230 1.2545 0.0502 0.062 Uiso 1 1 calc R
C15 C 0.8524(3) 0.8553(7) -0.0612(2) 0.0470(12) Uani 1 1 d .
H15 H 0.8041 0.7834 -0.0819 0.070 Uiso 1 1 calc R
H15A H 0.8891 0.7428 -0.0371 0.070 Uiso 1 1 calc R
H15B H 0.8669 0.9225 -0.0934 0.070 Uiso 1 1 calc R
C16 C 0.7949(3) 1.2214(8) -0.0552(2) 0.0419(11) Uani 1 1 d .
H16 H 0.7455 1.1570 -0.0769 0.063 Uiso 1 1 calc R
H16A H 0.8123 1.2797 -0.0868 0.063 Uiso 1 1 calc R
H16B H 0.7930 1.3437 -0.0274 0.063 Uiso 1 1 calc R
C17 C 0.3985(2) 1.0196(7) 0.2699(2) 0.0339(9) Uani 1 1 d .
C18 C 0.3408(3) 0.8351(8) 0.2579(3) 0.0496(13) Uani 1 1 d .
H18 H 0.2965 0.8984 0.2610 0.074 Uiso 1 1 calc R
H18A H 0.3609 0.7163 0.2897 0.074 Uiso 1 1 calc R
H18B H 0.3278 0.7724 0.2154 0.074 Uiso 1 1 calc R
C19 C 0.4225(3) 1.1080(9) 0.3384(3) 0.0558(14) Uani 1 1 d .
H19 H 0.4613 1.2209 0.3468 0.084 Uiso 1 1 calc R
H19A H 0.4414 0.9834 0.3684 0.084 Uiso 1 1 calc R
H19B H 0.3800 1.1759 0.3435 0.084 Uiso 1 1 calc R
C20 C 0.3632(2) 1.2112(8) 0.2236(2) 0.0455(12) Uani 1 1 d .
H20 H 0.3502 1.1588 0.1800 0.068 Uiso 1 1 calc R
H20A H 0.3981 1.3362 0.2326 0.068 Uiso 1 1 calc R
H20B H 0.3185 1.2617 0.2285 0.068 Uiso 1 1 calc R
O1 O 0.3952(2) 0.6694(5) 0.00825(18) 0.0588(10) Uani 1 1 d .
C21 C 0.4214(4) 0.6885(9) 0.0752(3) 0.081(2) Uani 1 1 d .
H21 H 0.3792 0.6729 0.0879 0.097 Uiso 1 1 calc R
H21A H 0.4426 0.8402 0.0880 0.097 Uiso 1 1 calc R
C22 C 0.4765(4) 0.5241(10) 0.1089(3) 0.080(2) Uani 1 1 d .
H22 H 0.5227 0.5613 0.1038 0.096 Uiso 1 1 calc R
H22A H 0.4868 0.5347 0.1547 0.096 Uiso 1 1 calc R
O2 O 0.4570(2) 0.3023(6) 0.08906(17) 0.0683(12) Uani 1 1 d .
C23 C 0.4281(4) 0.2788(10) 0.0232(3) 0.0751(19) Uani 1 1 d .
H23 H 0.4055 0.1281 0.0119 0.090 Uiso 1 1 calc R
H23A H 0.4689 0.2880 0.0087 0.090 Uiso 1 1 calc R
C24 C 0.3726(3) 0.4482(9) -0.0104(3) 0.0644(16) Uani 1 1 d .
H24 H 0.3599 0.4338 -0.0565 0.077 Uiso 1 1 calc R
H24A H 0.3273 0.4177 -0.0031 0.077 Uiso 1 1 calc R

loop_
_atom_site_aniso_label
_atom_site_aniso_U_11
_atom_site_aniso_U_22
_atom_site_aniso_U_33
_atom_site_aniso_U_23
_atom_site_aniso_U_13
_atom_site_aniso_U_12
Pt1 0.01954(8) 0.03100(9) 0.01837(8) 0.00316(6) 0.00822(6) 0.00292(6)
N1 0.0256(17) 0.0309(19) 0.0206(16) 0.0058(13) 0.0075(13) 0.0070(14)
N2 0.0248(16) 0.0323(19) 0.0264(17) 0.0047(14) 0.0146(14) 0.0056(14)
N3 0.0251(17) 0.0354(19) 0.0219(16) 0.0100(14) 0.0088(13) 0.0047(14)
N4 0.0260(16) 0.0322(19) 0.0231(16) 0.0078(13) 0.0106(13) 0.0040(14)
C1 0.0205(18) 0.0304(19) 0.0202(18) 0.0015(15) 0.0070(14) 0.0015(16)
C2 0.0204(18) 0.0271(19) 0.0219(18) -0.0019(15) 0.0076(14) 0.0009(15)
C3 0.0265(19) 0.030(2) 0.0229(18) 0.0031(15) 0.0107(15) 0.0038(16)
C4 0.0223(18) 0.0290(19) 0.0229(18) 0.0002(15) 0.0091(15) -0.0003(16)
C5 0.0254(19) 0.033(2) 0.027(2) -0.0027(17) 0.0131(16) 0.0040(17)
C6 0.0258(19) 0.030(2) 0.0250(19) 0.0021(16) 0.0077(16) 0.0059(16)
C7 0.0221(18) 0.0295(19) 0.0178(17) -0.0016(15) 0.0064(14) 0.0006(16)
C8 0.0218(18) 0.0306(19) 0.0166(17) 0.0012(15) 0.0049(14) -0.0022(16)
C9 0.028(2) 0.029(2) 0.0259(19) 0.0020(15) 0.0123(16) 0.0036(16)
C10 0.0234(19) 0.030(2) 0.0231(18) -0.0035(15) 0.0099(15) -0.0022(16)
C11 0.028(2) 0.032(2) 0.0254(19) 0.0007(16) 0.0129(16) -0.0053(17)
C12 0.029(2) 0.030(2) 0.0242(19) 0.0058(16) 0.0099(16) 0.0005(17)
C13 0.035(2) 0.035(2) 0.029(2) 0.0023(17) 0.0204(17) 0.0032(18)
C14 0.041(3) 0.042(3) 0.049(3) 0.000(2) 0.027(2) -0.004(2)
C15 0.071(3) 0.047(3) 0.037(3) -0.006(2) 0.036(2) -0.003(2)
C16 0.049(3) 0.047(3) 0.038(2) 0.013(2) 0.026(2) 0.005(2)
C17 0.030(2) 0.039(2) 0.043(2) -0.0015(19) 0.0249(18) 0.0005(18)
C18 0.033(2) 0.050(3) 0.075(4) -0.003(2) 0.030(2) -0.006(2)
C19 0.058(3) 0.070(4) 0.054(3) -0.016(3) 0.036(3) 0.003(3)
C20 0.034(2) 0.046(3) 0.065(3) 0.005(2) 0.028(2) 0.012(2)
O1 0.064(2) 0.041(2) 0.048(2) 0.0044(15) -0.0035(18) -0.0011(17)
C21 0.106(5) 0.045(3) 0.059(4) -0.014(3) -0.003(4) 0.009(3)
C22 0.105(5) 0.054(4) 0.044(3) 0.000(3) -0.011(3) -0.015(4)
O2 0.094(3) 0.042(2) 0.039(2) 0.0040(16) -0.004(2) 0.004(2)
C23 0.113(6) 0.049(3) 0.043(3) 0.000(3) 0.009(3) 0.003(3)
C24 0.070(4) 0.049(3) 0.048(3) -0.003(3) -0.005(3) 0.000(3)

loop_
_atom_type_symbol
_atom_type_description
_atom_type_scat_dispersion_real
_atom_type_scat_dispersion_imag
_atom_type_scat_source
C C 0.0033 0.0016 'International Tables Vol C Tables 4.2.6.8 and 6.1.1.4'
H H 0.0000 0.0000 'International Tables Vol C Tables 4.2.6.8 and 6.1.1.4'
N N 0.0061 0.0033 'International Tables Vol C Tables 4.2.6.8 and 6.1.1.4'
O O 0.0106 0.0060 'International Tables Vol C Tables 4.2.6.8 and 6.1.1.4'
Pt Pt -1.7033 8.3905 'International Tables Vol C Tables 4.2.6.8 and 6.1.1.4'

loop_
_geom_angle_atom_site_label_1
_geom_angle_atom_site_label_2
_geom_angle_atom_site_label_3
_geom_angle
N4 Pt1 N2 99.82(13)
N4 Pt1 N3 79.38(13)
N2 Pt1 N3 178.56(13)
N4 Pt1 N1 178.15(12)
N2 Pt1 N1 79.27(13)
N3 Pt1 N1 101.48(13)
C1 N1 Pt1 116.6(2)
C1 N1 H1 115(3)
Pt1 N1 H1 128(3)
C2 N2 Pt1 116.7(3)
C2 N2 H2 118(4)
Pt1 N2 H2 125(4)
C7 N3 Pt1 116.4(3)
C7 N3 H3 112(3)
Pt1 N3 H3 132(3)
C8 N4 Pt1 117.0(3)
C8 N4 H4 117(3)
Pt1 N4 H4 126(3)
N1 C1 C6 128.3(4)
N1 C1 C2 113.3(3)
C6 C1 C2 118.5(3)
N2 C2 C3 126.1(3)
N2 C2 C1 114.1(3)
C3 C2 C1 119.8(3)
C4 C3 C2 121.0(4)
C4 C3 H3A 119.5
C2 C3 H3A 119.5
C3 C4 C5 118.1(3)
C3 C4 C13 121.8(3)
C5 C4 C13 120.1(3)
C6 C5 C4 122.8(3)
C6 C5 H5 118.6
C4 C5 H5 118.6
C5 C6 C1 119.7(4)
C5 C6 H6 120.1
C1 C6 H6 120.1
N3 C7 C12 128.3(4)
N3 C7 C8 113.4(3)
C12 C7 C8 118.3(3)
N4 C8 C9 126.3(3)
N4 C8 C7 113.8(3)
C9 C8 C7 119.8(3)
C10 C9 C8 121.4(4)
C10 C9 H9 119.3
C8 C9 H9 119.3
C9 C10 C11 118.0(3)
C9 C10 C17 122.3(3)
C11 C10 C17 119.7(3)
C12 C11 C10 122.7(3)
C12 C11 H11 118.6
C10 C11 H11 118.6
C11 C12 C7 119.7(4)
C11 C12 H12 120.1
C7 C12 H12 120.1
C16 C13 C4 112.0(3)
C16 C13 C14 109.0(4)
C4 C13 C14 108.5(3)
C16 C13 C15 108.1(4)
C4 C13 C15 110.1(3)
C14 C13 C15 109.1(4)
C13 C14 H14 109.5
C13 C14 H14A 109.5
H14 C14 H14A 109.5
C13 C14 H14B 109.5
H14 C14 H14B 109.5
H14A C14 H14B 109.5
C13 C15 H15 109.5
C13 C15 H15A 109.5
H15 C15 H15A 109.5
C13 C15 H15B 109.5
H15 C15 H15B 109.5
H15A C15 H15B 109.5
C13 C16 H16 109.5
C13 C16 H16A 109.5
H16 C16 H16A 109.5
C13 C16 H16B 109.5
H16 C16 H16B 109.5
H16A C16 H16B 109.5
C18 C17 C20 108.2(4)
C18 C17 C10 110.2(3)
C20 C17 C10 111.7(3)
C18 C17 C19 109.5(4)
C20 C17 C19 108.9(4)
C10 C17 C19 108.4(3)
C17 C18 H18 109.5
C17 C18 H18A 109.5
H18 C18 H18A 109.5
C17 C18 H18B 109.5
H18 C18 H18B 109.5
H18A C18 H18B 109.5
C17 C19 H19 109.5
C17 C19 H19A 109.5
H19 C19 H19A 109.5
C17 C19 H19B 109.5
H19 C19 H19B 109.5
H19A C19 H19B 109.5
C17 C20 H20 109.5
C17 C20 H20A 109.5
H20 C20 H20A 109.5
C17 C20 H20B 109.5
H20 C20 H20B 109.5
H20A C20 H20B 109.5
C24 O1 C21 109.9(4)
O1 C21 C22 113.5(5)
O1 C21 H21 108.9
C22 C21 H21 108.9
O1 C21 H21A 108.9
C22 C21 H21A 108.9
H21 C21 H21A 107.7
O2 C22 C21 114.6(5)
O2 C22 H22 108.6
C21 C22 H22 108.6
O2 C22 H22A 108.6
C21 C22 H22A 108.6
H22 C22 H22A 107.6
C23 O2 C22 112.9(4)
O2 C23 C24 113.5(5)
O2 C23 H23 108.9
C24 C23 H23 108.9
O2 C23 H23A 108.9
C24 C23 H23A 108.9
H23 C23 H23A 107.7
O1 C24 C23 114.0(5)
O1 C24 H24 108.8
C23 C24 H24 108.8
O1 C24 H24A 108.8
C23 C24 H24A 108.8
H24 C24 H24A 107.7

loop_
_geom_bond_atom_site_label_1
_geom_bond_atom_site_label_2
_geom_bond_distance
Pt1 N4 1.961(3)
Pt1 N2 1.965(3)
Pt1 N3 1.972(3)
Pt1 N1 1.972(3)
N1 C1 1.345(5)
N1 H1 0.8799(10)
N2 C2 1.338(5)
N2 H2 0.8800(10)
N3 C7 1.348(5)
N3 H3 0.8800(10)
N4 C8 1.337(5)
N4 H4 0.8800(10)
C1 C6 1.411(5)
C1 C2 1.434(5)
C2 C3 1.421(5)
C3 C4 1.370(5)
C3 H3A 0.9500
C4 C5 1.424(5)
C4 C13 1.535(5)
C5 C6 1.369(5)
C5 H5 0.9500
C6 H6 0.9500
C7 C12 1.417(5)
C7 C8 1.437(5)
C8 C9 1.412(5)
C9 C10 1.366(5)
C9 H9 0.9500
C10 C11 1.432(6)
C10 C17 1.537(5)
C11 C12 1.364(5)
C11 H11 0.9500
C12 H12 0.9500
C13 C16 1.529(6)
C13 C14 1.536(6)
C13 C15 1.547(6)
C14 H14 0.9800
C14 H14A 0.9800
C14 H14B 0.9800
C15 H15 0.9800
C15 H15A 0.9800
C15 H15B 0.9800
C16 H16 0.9800
C16 H16A 0.9800
C16 H16B 0.9800
C17 C18 1.529(6)
C17 C20 1.526(6)
C17 C19 1.543(6)
C18 H18 0.9800
C18 H18A 0.9800
C18 H18B 0.9800
C19 H19 0.9800
C19 H19A 0.9800
C19 H19B 0.9800
C20 H20 0.9800
C20 H20A 0.9800
C20 H20B 0.9800
O1 C24 1.403(6)
O1 C21 1.418(7)
C21 C22 1.439(8)
C21 H21 0.9900
C21 H21A 0.9900
C22 O2 1.401(6)
C22 H22 0.9900
C22 H22A 0.9900
O2 C23 1.393(6)
C23 C24 1.464(8)
C23 H23 0.9900
C23 H23A 0.9900
C24 H24 0.9900
C24 H24A 0.9900

loop_
_geom_torsion_atom_site_label_1
_geom_torsion_atom_site_label_2
_geom_torsion_atom_site_label_3
_geom_torsion_atom_site_label_4
_geom_torsion
N4 Pt1 N1 C1 58(4)
N2 Pt1 N1 C1 -2.6(3)
N3 Pt1 N1 C1 176.1(3)
N4 Pt1 N2 C2 -176.2(3)
N3 Pt1 N2 C2 -120(5)
N1 Pt1 N2 C2 2.1(3)
N4 Pt1 N3 C7 2.0(3)
N2 Pt1 N3 C7 -55(5)
N1 Pt1 N3 C7 -176.4(3)
N2 Pt1 N4 C8 177.4(3)
N3 Pt1 N4 C8 -1.3(3)
N1 Pt1 N4 C8 117(4)
Pt1 N1 C1 C6 -176.6(3)
Pt1 N1 C1 C2 2.7(4)
Pt1 N2 C2 C3 177.8(3)
Pt1 N2 C2 C1 -1.3(4)
N1 C1 C2 N2 -0.9(5)
C6 C1 C2 N2 178.5(3)
N1 C1 C2 C3 180.0(3)
C6 C1 C2 C3 -0.7(5)
N2 C2 C3 C4 -178.5(4)
C1 C2 C3 C4 0.5(6)
C2 C3 C4 C5 -0.2(6)
C2 C3 C4 C13 -178.2(3)
C3 C4 C5 C6 0.0(6)
C13 C4 C5 C6 178.1(4)
C4 C5 C6 C1 -0.1(6)
N1 C1 C6 C5 179.7(4)
C2 C1 C6 C5 0.5(6)
Pt1 N3 C7 C12 176.8(3)
Pt1 N3 C7 C8 -2.2(4)
Pt1 N4 C8 C9 -176.7(3)
Pt1 N4 C8 C7 0.5(4)
N3 C7 C8 N4 1.1(5)
C12 C7 C8 N4 -178.1(3)
N3 C7 C8 C9 178.5(3)
C12 C7 C8 C9 -0.7(5)
N4 C8 C9 C10 177.3(4)
C7 C8 C9 C10 0.2(6)
C8 C9 C10 C11 0.3(6)
C8 C9 C10 C17 179.1(3)
C9 C10 C11 C12 -0.4(6)
C17 C10 C11 C12 -179.3(4)
C10 C11 C12 C7 0.0(6)
N3 C7 C12 C11 -178.5(4)
C8 C7 C12 C11 0.6(6)
C3 C4 C13 C16 -12.0(5)
C5 C4 C13 C16 170.0(4)
C3 C4 C13 C14 108.4(4)
C5 C4 C13 C14 -69.6(5)
C3 C4 C13 C15 -132.2(4)
C5 C4 C13 C15 49.8(5)
C9 C10 C17 C18 127.0(4)
C11 C10 C17 C18 -54.3(5)
C9 C10 C17 C20 6.7(5)
C11 C10 C17 C20 -174.5(4)
C9 C10 C17 C19 -113.3(4)
C11 C10 C17 C19 65.5(5)
C24 O1 C21 C22 52.0(8)
O1 C21 C22 O2 -50.6(9)
C21 C22 O2 C23 47.0(9)
C22 O2 C23 C24 -46.3(8)
C21 O1 C24 C23 -52.1(7)
O2 C23 C24 O1 50.7(8)
